data_2225674
loop_
_publ_author_name
'Liu, Hongsheng'
'Su, Lianjiang'
'Wang, Limin'
'Li, Weihong'

_publ_section_title
;
 Bis(\m-1,2-bis{[2-(2-pyridyl)-1<i>H-</i>imidazol-1-yl]methyl}benzene)bis[bis(thiocyanato-\k<i>N</i>)cadmium(II)]
;
_journal_coeditor_code WM2310
_journal_issue 4
_journal_name_full 'Acta Crystallographica Section E'
_journal_page_first m378
_journal_page_last m379
_journal_paper_doi 10.1107/S1600536810008135
_journal_volume 66
_journal_year 2010
_chemical_formula_iupac '[Cd2 (N C S)4 (C24 H20 N6)2]'
_chemical_formula_moiety 'C52 H40 Cd2 N16 S4'
_chemical_formula_sum 'C52 H40 Cd2 N16 S4'
_chemical_formula_weight 1242.04
_chemical_name_systematic
;
Bis(\m-1,2-bis{[2-(2-pyridyl)-1<i>H-</i>imidazol-1-
yl]methyl}benzene)bis[bis(thiocyanato-\k<i>N</i>)cadmium(II)]
;
_space_group_IT_number 14
_symmetry_cell_setting monoclinic
_symmetry_space_group_name_Hall '-P 2yn'
_symmetry_space_group_name_H-M 'P 1 21/n 1'
_atom_sites_solution_hydrogens geom
_atom_sites_solution_primary direct
_atom_sites_solution_secondary difmap
_audit_creation_method SHELXL-97
_cell_angle_alpha 90.00
_cell_angle_beta 97.6780(10)
_cell_angle_gamma 90.00
_cell_formula_units_Z 2
_cell_length_a 10.1170(5)
_cell_length_b 24.0740(12)
_cell_length_c 10.7230(10)
_cell_measurement_reflns_used 159
_cell_measurement_temperature 293(2)
_cell_measurement_theta_max 28.33
_cell_measurement_theta_min 1.69
_cell_volume 2588.2(3)
_computing_cell_refinement 'SAINT (Bruker, 1999)'
_computing_data_collection 'SMART (Bruker, 1997)'
_computing_data_reduction 'SAINT (Bruker, 1999)'
_computing_molecular_graphics 'DIAMOND (Brandenburg & Putz, 2008)'
_computing_publication_material 'SHELXL97 (Sheldrick, 2008)'
_computing_structure_refinement 'SHELXL97 (Sheldrick, 2008)'
_computing_structure_solution 'SHELXS97 (Sheldrick, 2008)'
_diffrn_ambient_temperature 293(2)
_diffrn_measured_fraction_theta_full 0.999
_diffrn_measured_fraction_theta_max 0.947
_diffrn_measurement_device_type 'Bruker APEX CCD area-detector'
_diffrn_measurement_method '\w scans'
_diffrn_radiation_monochromator graphite
_diffrn_radiation_source 'fine-focus sealed tube'
_diffrn_radiation_type MoK\a
_diffrn_radiation_wavelength 0.71069
_diffrn_reflns_av_R_equivalents 0.0497
_diffrn_reflns_av_sigmaI/netI 0.0935
_diffrn_reflns_limit_h_max 13
_diffrn_reflns_limit_h_min -13
_diffrn_reflns_limit_k_max 16
_diffrn_reflns_limit_k_min -31
_diffrn_reflns_limit_l_max 13
_diffrn_reflns_limit_l_min -11
_diffrn_reflns_number 15880
_diffrn_reflns_theta_full 25.00
_diffrn_reflns_theta_max 28.33
_diffrn_reflns_theta_min 1.69
_diffrn_standards_number 0
_exptl_absorpt_coefficient_mu 1.037
_exptl_absorpt_correction_T_max 0.748
_exptl_absorpt_correction_T_min 0.717
_exptl_absorpt_correction_type multi-scan
_exptl_absorpt_process_details '(SADABS; Sheldrick, 1996)'
_exptl_crystal_colour colorless
_exptl_crystal_density_diffrn 1.594
_exptl_crystal_density_method 'not measured'
_exptl_crystal_description block
_exptl_crystal_F_000 1248
_exptl_crystal_size_max 0.33
_exptl_crystal_size_mid 0.31
_exptl_crystal_size_min 0.28
_refine_diff_density_max 0.700
_refine_diff_density_min -0.557
_refine_ls_extinction_method none
_refine_ls_goodness_of_fit_ref 0.958
_refine_ls_hydrogen_treatment constr
_refine_ls_matrix_type full
_refine_ls_number_parameters 333
_refine_ls_number_reflns 6112
_refine_ls_number_restraints 0
_refine_ls_restrained_S_all 0.958
_refine_ls_R_factor_all 0.0989
_refine_ls_R_factor_gt 0.0398
_refine_ls_shift/su_max 0.001
_refine_ls_shift/su_mean 0.000
_refine_ls_structure_factor_coef Fsqd
_refine_ls_weighting_details 'w=1/[\s^2^(Fo^2^)+(0.0255P)^2^+0.0000P] where P=(Fo^2^+2Fc^2^)/3'
_refine_ls_weighting_scheme calc
_refine_ls_wR_factor_gt 0.0729
_refine_ls_wR_factor_ref 0.0789
_reflns_number_gt 2967
_reflns_number_total 6112
_reflns_threshold_expression I>2\s(I)
_cod_data_source_file wm2310.cif
_cod_data_source_block I
_cod_original_sg_symbol_H-M 'P 21/n'
_cod_database_code 2225674
_cod_database_fobs_code 2225674

loop_
_symmetry_equiv_pos_as_xyz
'x, y, z'
'-x+1/2, y+1/2, -z+1/2'
'-x, -y, -z'
'x-1/2, -y-1/2, z-1/2'

loop_
_atom_site_type_symbol
_atom_site_label
_atom_site_fract_x
_atom_site_fract_y
_atom_site_fract_z
_atom_site_U_iso_or_equiv
_atom_site_adp_type
_atom_site_calc_flag
_atom_site_refinement_flags
_atom_site_occupancy
_atom_site_disorder_assembly
_atom_site_disorder_group
C C1 0.6018(4) -0.05645(17) 0.3451(4) 0.0634(11) Uani d . 1 . .
H H1 0.5438 -0.0863 0.3463 0.076 Uiso calc R 1 . .
C C2 0.5726(4) -0.00252(17) 0.3591(4) 0.0625(11) Uani d . 1 . .
H H2 0.4892 0.0111 0.3710 0.075 Uiso calc R 1 . .
C C3 0.7782(4) -0.00550(15) 0.3340(3) 0.0419(9) Uani d . 1 . .
C C4 0.9121(4) 0.01421(15) 0.3240(3) 0.0474(9) Uani d . 1 . .
C C5 1.0101(4) -0.01509(18) 0.2744(5) 0.0873(15) Uani d . 1 . .
H H5 0.9918 -0.0501 0.2396 0.105 Uiso calc R 1 . .
C C6 1.1351(5) 0.00779(19) 0.2766(5) 0.1046(18) Uani d . 1 . .
H H6 1.2023 -0.0121 0.2455 0.126 Uiso calc R 1 . .
C C7 1.1597(4) 0.05930(18) 0.3240(4) 0.0701(12) Uani d . 1 . .
H H7 1.2445 0.0749 0.3296 0.084 Uiso calc R 1 . .
C C8 1.0561(4) 0.08777(16) 0.3635(4) 0.0607(11) Uani d . 1 . .
H H8 1.0711 0.1242 0.3907 0.073 Uiso calc R 1 . .
C C9 0.8023(3) -0.11083(13) 0.3109(3) 0.0483(10) Uani d . 1 . .
H H9A 0.7642 -0.1399 0.3577 0.058 Uiso calc R 1 . .
H H9B 0.8952 -0.1068 0.3462 0.058 Uiso calc R 1 . .
C C10 1.0699(3) 0.21467(13) 0.7506(3) 0.0465(9) Uani d . 1 . .
H H10A 1.0528 0.2507 0.7855 0.056 Uiso calc R 1 . .
H H10B 1.1256 0.2202 0.6847 0.056 Uiso calc R 1 . .
C C11 0.8661(4) 0.15565(15) 0.7598(4) 0.0536(10) Uani d . 1 . .
H H11 0.8791 0.1483 0.8457 0.064 Uiso calc R 1 . .
C C12 0.7688(3) 0.13491(15) 0.6753(4) 0.0550(11) Uani d . 1 . .
H H12 0.7029 0.1104 0.6935 0.066 Uiso calc R 1 . .
C C13 0.8852(3) 0.18861(14) 0.5747(3) 0.0432(9) Uani d . 1 . .
C C14 0.9230(3) 0.22131(14) 0.4689(3) 0.0440(9) Uani d . 1 . .
C C15 0.9941(3) 0.27037(15) 0.4804(4) 0.0515(10) Uani d . 1 . .
H H15 1.0227 0.2852 0.5594 0.062 Uiso calc R 1 . .
C C16 1.0223(3) 0.29724(15) 0.3729(4) 0.0575(11) Uani d . 1 . .
H H16 1.0713 0.3300 0.3786 0.069 Uiso calc R 1 . .
C C17 0.9765(4) 0.27452(17) 0.2572(4) 0.0621(11) Uani d . 1 . .
H H17 0.9960 0.2912 0.1836 0.075 Uiso calc R 1 . .
C C18 0.9010(4) 0.22634(16) 0.2524(4) 0.0558(10) Uani d . 1 . .
H H18 0.8680 0.2118 0.1741 0.067 Uiso calc R 1 . .
C C19 1.1433(3) 0.17880(14) 0.8525(3) 0.0432(9) Uani d . 1 . .
C C20 1.1505(4) 0.19548(16) 0.9760(4) 0.0568(10) Uani d . 1 . .
H H20 1.1086 0.2283 0.9946 0.068 Uiso calc R 1 . .
C C21 1.2183(4) 0.16470(18) 1.0729(4) 0.0679(12) Uani d . 1 . .
H H21 1.2223 0.1767 1.1558 0.082 Uiso calc R 1 . .
C C22 1.2797(4) 0.11638(18) 1.0455(4) 0.0704(12) Uani d . 1 . .
H H22 1.3261 0.0955 1.1101 0.084 Uiso calc R 1 . .
C C23 1.2730(4) 0.09839(15) 0.9220(4) 0.0584(11) Uani d . 1 . .
H H23 1.3150 0.0655 0.9040 0.070 Uiso calc R 1 . .
C C24 0.7961(3) -0.12925(14) 0.1749(3) 0.0418(9) Uani d . 1 . .
C C25 0.6902(5) 0.09909(19) 0.0716(4) 0.0749(14) Uani d . 1 . .
C C26 0.4193(4) 0.16946(16) 0.4024(4) 0.0528(10) Uani d . 1 . .
N N1 0.9342(3) 0.06631(12) 0.3652(3) 0.0532(8) Uani d . 1 A .
N N2 0.6815(3) 0.02887(12) 0.3535(3) 0.0487(8) Uani d . 1 A .
N N3 0.7331(3) -0.05881(12) 0.3288(2) 0.0465(8) Uani d . 1 . .
N N4 0.9427(3) 0.18963(12) 0.6960(3) 0.0438(7) Uani d . 1 . .
N N5 0.7813(3) 0.15517(12) 0.5587(3) 0.0494(8) Uani d . 1 A .
N N6 0.8737(3) 0.20017(12) 0.3549(3) 0.0505(8) Uani d . 1 A .
N N7 0.6949(4) 0.12982(16) 0.1462(4) 0.0913(13) Uani d . 1 A .
N N8 0.5058(3) 0.14232(15) 0.3802(4) 0.0835(12) Uani d . 1 A .
S S1 0.7164(4) 0.05643(17) -0.0369(4) 0.1451(15) Uiso d P 0.50 A 1
S S1' 0.6395(3) 0.05156(10) -0.0503(2) 0.0658(7) Uiso d P 0.50 A 2
S S2 0.29671(10) 0.20853(4) 0.43058(10) 0.0628(3) Uani d . 1 . .
Cd Cd1 0.72240(3) 0.122387(11) 0.35612(3) 0.05177(11) Uani d . 1 . .

loop_
_atom_site_aniso_label
_atom_site_aniso_U_11
_atom_site_aniso_U_22
_atom_site_aniso_U_33
_atom_site_aniso_U_12
_atom_site_aniso_U_13
_atom_site_aniso_U_23
C1 0.050(3) 0.059(3) 0.083(3) -0.011(2) 0.017(2) -0.001(2)
C2 0.046(3) 0.055(3) 0.088(3) 0.007(2) 0.013(2) -0.010(2)
C3 0.046(2) 0.036(2) 0.045(2) 0.0001(18) 0.0092(18) -0.0034(17)
C4 0.057(3) 0.036(2) 0.050(2) 0.0035(19) 0.0096(19) -0.0005(19)
C5 0.069(3) 0.053(3) 0.150(4) -0.010(2) 0.054(3) -0.029(3)
C6 0.076(4) 0.058(3) 0.193(6) -0.009(3) 0.065(4) -0.036(3)
C7 0.052(3) 0.058(3) 0.104(3) -0.002(2) 0.025(2) 0.003(3)
C8 0.057(3) 0.043(3) 0.081(3) -0.006(2) 0.008(2) -0.005(2)
C9 0.056(2) 0.035(2) 0.054(2) -0.0002(17) 0.0100(19) 0.0008(18)
C10 0.048(2) 0.039(2) 0.051(2) -0.0066(17) 0.0033(18) -0.0084(18)
C11 0.050(2) 0.057(3) 0.056(3) 0.000(2) 0.012(2) -0.003(2)
C12 0.044(2) 0.054(3) 0.070(3) -0.0087(19) 0.017(2) -0.007(2)
C13 0.047(2) 0.033(2) 0.049(2) 0.0052(17) 0.0024(19) -0.0047(18)
C14 0.040(2) 0.034(2) 0.056(3) 0.0045(16) 0.0004(18) -0.0026(19)
C15 0.050(2) 0.040(2) 0.062(3) -0.0024(18) -0.006(2) -0.002(2)
C16 0.054(3) 0.042(3) 0.074(3) -0.0046(18) -0.003(2) 0.007(2)
C17 0.067(3) 0.058(3) 0.061(3) 0.006(2) 0.006(2) 0.012(2)
C18 0.060(3) 0.047(3) 0.058(3) 0.004(2) 0.000(2) -0.001(2)
C19 0.045(2) 0.040(2) 0.044(2) -0.0025(17) 0.0036(17) -0.0057(19)
C20 0.057(3) 0.052(3) 0.060(3) -0.002(2) 0.004(2) -0.012(2)
C21 0.079(3) 0.080(4) 0.046(3) -0.005(3) 0.010(2) -0.004(2)
C22 0.076(3) 0.080(4) 0.052(3) 0.004(3) -0.001(2) 0.011(3)
C23 0.068(3) 0.046(2) 0.061(3) 0.003(2) 0.009(2) 0.012(2)
C24 0.044(2) 0.036(2) 0.046(2) -0.0075(17) 0.0049(17) 0.0002(18)
C25 0.110(4) 0.062(3) 0.055(3) 0.020(3) 0.020(3) 0.014(2)
C26 0.047(3) 0.044(3) 0.063(3) -0.0120(19) -0.012(2) 0.005(2)
N1 0.052(2) 0.040(2) 0.068(2) -0.0014(15) 0.0071(16) -0.0059(16)
N2 0.0443(19) 0.0429(19) 0.059(2) -0.0029(15) 0.0063(16) -0.0059(16)
N3 0.049(2) 0.0359(19) 0.057(2) 0.0000(15) 0.0143(16) -0.0063(15)
N4 0.0421(18) 0.0418(19) 0.0469(19) -0.0036(14) 0.0034(15) -0.0023(15)
N5 0.0431(19) 0.043(2) 0.061(2) -0.0036(15) 0.0018(16) -0.0008(16)
N6 0.054(2) 0.0395(19) 0.057(2) 0.0040(15) 0.0019(17) -0.0005(17)
N7 0.119(3) 0.083(3) 0.066(3) -0.013(3) -0.008(2) -0.004(2)
N8 0.051(2) 0.071(3) 0.125(3) 0.0068(19) -0.003(2) -0.018(2)
S2 0.0602(7) 0.0624(8) 0.0662(7) 0.0067(5) 0.0099(6) -0.0016(6)
Cd1 0.04836(17) 0.03862(17) 0.06495(19) 0.00251(14) -0.00488(12) -0.00671(16)

loop_
_atom_type_symbol
_atom_type_description
_atom_type_scat_dispersion_real
_atom_type_scat_dispersion_imag
_atom_type_scat_source
C C 0.0033 0.0016 'International Tables Vol C Tables 4.2.6.8 and 6.1.1.4'
H H 0.0000 0.0000 'International Tables Vol C Tables 4.2.6.8 and 6.1.1.4'
N N 0.0061 0.0033 'International Tables Vol C Tables 4.2.6.8 and 6.1.1.4'
S S 0.1246 0.1234 'International Tables Vol C Tables 4.2.6.8 and 6.1.1.4'
Cd Cd -0.8075 1.2024 'International Tables Vol C Tables 4.2.6.8 and 6.1.1.4'

loop_
_geom_angle_atom_site_label_1
_geom_angle_atom_site_label_2
_geom_angle_atom_site_label_3
_geom_angle_site_symmetry_1
_geom_angle_site_symmetry_3
_geom_angle
_geom_angle_publ_flag
C2 C1 N3 . . 106.7(3) ?
C2 C1 H1 . . 126.7 ?
N3 C1 H1 . . 126.7 ?
N2 C2 C1 . . 110.2(3) ?
N2 C2 H2 . . 124.9 ?
C1 C2 H2 . . 124.9 ?
N2 C3 N3 . . 110.3(3) ?
N2 C3 C4 . . 121.7(3) ?
N3 C3 C4 . . 128.0(3) ?
N1 C4 C5 . . 120.7(4) ?
N1 C4 C3 . . 113.4(3) ?
C5 C4 C3 . . 125.9(4) ?
C6 C5 C4 . . 119.6(4) ?
C6 C5 H5 . . 120.2 ?
C4 C5 H5 . . 120.2 ?
C7 C6 C5 . . 119.8(4) ?
C7 C6 H6 . . 120.1 ?
C5 C6 H6 . . 120.1 ?
C6 C7 C8 . . 117.8(4) ?
C6 C7 H7 . . 121.1 ?
C8 C7 H7 . . 121.1 ?
N1 C8 C7 . . 123.8(4) ?
N1 C8 H8 . . 118.1 ?
C7 C8 H8 . . 118.1 ?
N3 C9 C24 . . 114.7(3) ?
N3 C9 H9A . . 108.6 ?
C24 C9 H9A . . 108.6 ?
N3 C9 H9B . . 108.6 ?
C24 C9 H9B . . 108.6 ?
H9A C9 H9B . . 107.6 ?
N4 C10 C19 . . 112.0(3) ?
N4 C10 H10A . . 109.2 ?
C19 C10 H10A . . 109.2 ?
N4 C10 H10B . . 109.2 ?
C19 C10 H10B . . 109.2 ?
H10A C10 H10B . . 107.9 ?
C12 C11 N4 . . 107.3(3) ?
C12 C11 H11 . . 126.3 ?
N4 C11 H11 . . 126.3 ?
C11 C12 N5 . . 109.7(3) ?
C11 C12 H12 . . 125.2 ?
N5 C12 H12 . . 125.2 ?
N5 C13 N4 . . 111.7(3) ?
N5 C13 C14 . . 120.8(3) ?
N4 C13 C14 . . 127.4(3) ?
N6 C14 C15 . . 121.7(3) ?
N6 C14 C13 . . 113.0(3) ?
C15 C14 C13 . . 125.1(3) ?
C14 C15 C16 . . 119.3(3) ?
C14 C15 H15 . . 120.4 ?
C16 C15 H15 . . 120.4 ?
C17 C16 C15 . . 118.8(4) ?
C17 C16 H16 . . 120.6 ?
C15 C16 H16 . . 120.6 ?
C16 C17 C18 . . 118.9(4) ?
C16 C17 H17 . . 120.5 ?
C18 C17 H17 . . 120.5 ?
N6 C18 C17 . . 122.7(4) ?
N6 C18 H18 . . 118.6 ?
C17 C18 H18 . . 118.6 ?
C20 C19 C24 . 3_756 119.1(3) ?
C20 C19 C10 . . 119.2(3) ?
C24 C19 C10 3_756 . 121.8(3) ?
C19 C20 C21 . . 121.6(4) ?
C19 C20 H20 . . 119.2 ?
C21 C20 H20 . . 119.2 ?
C22 C21 C20 . . 119.2(4) ?
C22 C21 H21 . . 120.4 ?
C20 C21 H21 . . 120.4 ?
C21 C22 C23 . . 120.3(4) ?
C21 C22 H22 . . 119.9 ?
C23 C22 H22 . . 119.9 ?
C22 C23 C24 . 3_756 120.2(4) ?
C22 C23 H23 . . 119.9 ?
C24 C23 H23 3_756 . 119.9 ?
C23 C24 C19 3_756 3_756 119.6(3) ?
C23 C24 C9 3_756 . 121.0(3) ?
C19 C24 C9 3_756 . 119.4(3) ?
N7 C25 S1 . . 167.8(6) ?
N7 C25 S1' . . 165.7(5) ?
S1 C25 S1' . . 26.29(17) ?
N8 C26 S2 . . 178.6(4) ?
C4 N1 C8 . . 118.0(3) ?
C4 N1 Cd1 . . 112.7(2) ?
C8 N1 Cd1 . . 124.9(2) ?
C3 N2 C2 . . 106.5(3) ?
C3 N2 Cd1 . . 118.8(2) ?
C2 N2 Cd1 . . 134.5(3) ?
C3 N3 C1 . . 106.4(3) ?
C3 N3 C9 . . 130.5(3) ?
C1 N3 C9 . . 123.0(3) ?
C13 N4 C11 . . 105.6(3) ?
C13 N4 C10 . . 129.2(3) ?
C11 N4 C10 . . 124.7(3) ?
C13 N5 C12 . . 105.7(3) ?
C13 N5 Cd1 . . 115.6(2) ?
C12 N5 Cd1 . . 134.0(2) ?
C18 N6 C14 . . 118.5(3) ?
C18 N6 Cd1 . . 125.0(3) ?
C14 N6 Cd1 . . 116.2(2) ?
C25 N7 Cd1 . . 132.4(4) ?
C26 N8 Cd1 . . 156.1(3) ?
N7 Cd1 N2 . . 93.92(12) ?
N7 Cd1 N8 . . 95.98(15) ?
N2 Cd1 N8 . . 91.91(12) ?
N7 Cd1 N5 . . 154.04(13) ?
N2 Cd1 N5 . . 111.75(10) ?
N8 Cd1 N5 . . 87.30(12) ?
N7 Cd1 N6 . . 85.78(13) ?
N2 Cd1 N6 . . 151.01(10) ?
N8 Cd1 N6 . . 116.98(11) ?
N5 Cd1 N6 . . 69.97(10) ?
N7 Cd1 N1 . . 94.16(13) ?
N2 Cd1 N1 . . 68.00(10) ?
N8 Cd1 N1 . . 158.07(12) ?
N5 Cd1 N1 . . 92.03(10) ?
N6 Cd1 N1 . . 83.09(10) ?

loop_
_geom_bond_atom_site_label_1
_geom_bond_atom_site_label_2
_geom_bond_site_symmetry_2
_geom_bond_distance
_geom_bond_publ_flag
C1 C2 . 1.344(5) ?
C1 N3 . 1.364(4) ?
C1 H1 . 0.9300 ?
C2 N2 . 1.343(4) ?
C2 H2 . 0.9300 ?
C3 N2 . 1.319(4) ?
C3 N3 . 1.361(4) ?
C3 C4 . 1.453(5) ?
C4 N1 . 1.339(4) ?
C4 C5 . 1.380(5) ?
C5 C6 . 1.376(5) ?
C5 H5 . 0.9300 ?
C6 C7 . 1.351(5) ?
C6 H6 . 0.9300 ?
C7 C8 . 1.366(5) ?
C7 H7 . 0.9300 ?
C8 N1 . 1.340(4) ?
C8 H8 . 0.9300 ?
C9 N3 . 1.460(4) ?
C9 C24 . 1.517(4) ?
C9 H9A . 0.9700 ?
C9 H9B . 0.9700 ?
C10 N4 . 1.470(4) ?
C10 C19 . 1.508(4) ?
C10 H10A . 0.9700 ?
C10 H10B . 0.9700 ?
C11 C12 . 1.342(4) ?
C11 N4 . 1.372(4) ?
C11 H11 . 0.9300 ?
C12 N5 . 1.363(4) ?
C12 H12 . 0.9300 ?
C13 N5 . 1.317(4) ?
C13 N4 . 1.352(4) ?
C13 C14 . 1.473(5) ?
C14 N6 . 1.357(4) ?
C14 C15 . 1.379(4) ?
C15 C16 . 1.385(5) ?
C15 H15 . 0.9300 ?
C16 C17 . 1.378(5) ?
C16 H16 . 0.9300 ?
C17 C18 . 1.386(5) ?
C17 H17 . 0.9300 ?
C18 N6 . 1.327(4) ?
C18 H18 . 0.9300 ?
C19 C20 . 1.376(4) ?
C19 C24 3_756 1.390(4) ?
C20 C21 . 1.382(5) ?
C20 H20 . 0.9300 ?
C21 C22 . 1.369(5) ?
C21 H21 . 0.9300 ?
C22 C23 . 1.387(5) ?
C22 H22 . 0.9300 ?
C23 C24 3_756 1.388(5) ?
C23 H23 . 0.9300 ?
C24 C23 3_756 1.388(5) ?
C24 C19 3_756 1.390(4) ?
C25 N7 . 1.087(5) ?
C25 S1 . 1.600(6) ?
C25 S1' . 1.761(6) ?
C26 N8 . 1.143(4) ?
C26 S2 . 1.617(4) ?
N1 Cd1 . 2.523(3) y
N2 Cd1 . 2.289(3) y
N5 Cd1 . 2.313(3) y
N6 Cd1 . 2.420(3) y
N7 Cd1 . 2.238(4) y
N8 Cd1 . 2.291(4) y

loop_
_geom_torsion_atom_site_label_1
_geom_torsion_atom_site_label_2
_geom_torsion_atom_site_label_3
_geom_torsion_atom_site_label_4
_geom_torsion_site_symmetry_1
_geom_torsion_site_symmetry_2
_geom_torsion_site_symmetry_3
_geom_torsion_site_symmetry_4
_geom_torsion
_geom_torsion_publ_flag
N3 C1 C2 N2 . . . . -0.7(5) ?
N2 C3 C4 N1 . . . . 14.9(5) ?
N3 C3 C4 N1 . . . . -163.3(3) ?
N2 C3 C4 C5 . . . . -163.2(4) ?
N3 C3 C4 C5 . . . . 18.5(6) ?
N1 C4 C5 C6 . . . . 5.2(7) ?
C3 C4 C5 C6 . . . . -176.8(4) ?
C4 C5 C6 C7 . . . . -1.8(8) ?
C5 C6 C7 C8 . . . . -2.8(8) ?
C6 C7 C8 N1 . . . . 4.4(7) ?
N4 C11 C12 N5 . . . . -0.3(4) ?
N5 C13 C14 N6 . . . . -21.0(5) ?
N4 C13 C14 N6 . . . . 162.0(3) ?
N5 C13 C14 C15 . . . . 155.2(3) ?
N4 C13 C14 C15 . . . . -21.8(5) ?
N6 C14 C15 C16 . . . . -3.6(5) ?
C13 C14 C15 C16 . . . . -179.5(3) ?
C14 C15 C16 C17 . . . . 1.0(5) ?
C15 C16 C17 C18 . . . . 1.6(6) ?
C16 C17 C18 N6 . . . . -1.9(6) ?
N4 C10 C19 C20 . . . . -108.1(3) ?
N4 C10 C19 C24 . . . 3_756 71.8(4) ?
C24 C19 C20 C21 3_756 . . . 1.2(5) ?
C10 C19 C20 C21 . . . . -178.9(3) ?
C19 C20 C21 C22 . . . . -0.2(6) ?
C20 C21 C22 C23 . . . . -0.4(6) ?
C21 C22 C23 C24 . . . 3_756 -0.1(6) ?
N3 C9 C24 C23 . . . 3_756 -1.1(5) ?
N3 C9 C24 C19 . . . 3_756 -178.8(3) ?
C5 C4 N1 C8 . . . . -3.8(5) ?
C3 C4 N1 C8 . . . . 178.0(3) ?
C5 C4 N1 Cd1 . . . . 153.8(3) ?
C3 C4 N1 Cd1 . . . . -24.4(4) ?
C7 C8 N1 C4 . . . . -1.1(6) ?
C7 C8 N1 Cd1 . . . . -155.7(3) ?
N3 C3 N2 C2 . . . . -0.9(4) ?
C4 C3 N2 C2 . . . . -179.4(3) ?
N3 C3 N2 Cd1 . . . . -176.6(2) ?
C4 C3 N2 Cd1 . . . . 4.9(4) ?
C1 C2 N2 C3 . . . . 0.9(5) ?
C1 C2 N2 Cd1 . . . . 175.7(3) ?
N2 C3 N3 C1 . . . . 0.5(4) ?
C4 C3 N3 C1 . . . . 178.9(3) ?
N2 C3 N3 C9 . . . . -179.1(3) ?
C4 C3 N3 C9 . . . . -0.7(6) ?
C2 C1 N3 C3 . . . . 0.1(4) ?
C2 C1 N3 C9 . . . . 179.7(3) ?
C24 C9 N3 C3 . . . . -91.2(4) ?
C24 C9 N3 C1 . . . . 89.4(4) ?
N5 C13 N4 C11 . . . . -2.0(4) ?
C14 C13 N4 C11 . . . . 175.2(3) ?
N5 C13 N4 C10 . . . . 170.4(3) ?
C14 C13 N4 C10 . . . . -12.5(6) ?
C12 C11 N4 C13 . . . . 1.3(4) ?
C12 C11 N4 C10 . . . . -171.4(3) ?
C19 C10 N4 C13 . . . . -140.8(3) ?
C19 C10 N4 C11 . . . . 30.2(5) ?
N4 C13 N5 C12 . . . . 1.8(4) ?
C14 C13 N5 C12 . . . . -175.6(3) ?
N4 C13 N5 Cd1 . . . . -157.4(2) ?
C14 C13 N5 Cd1 . . . . 25.2(4) ?
C11 C12 N5 C13 . . . . -0.9(4) ?
C11 C12 N5 Cd1 . . . . 152.6(3) ?
C17 C18 N6 C14 . . . . -0.6(5) ?
C17 C18 N6 Cd1 . . . . 172.5(3) ?
C15 C14 N6 C18 . . . . 3.4(5) ?
C13 C14 N6 C18 . . . . 179.7(3) ?
C15 C14 N6 Cd1 . . . . -170.3(2) ?
C13 C14 N6 Cd1 . . . . 6.0(4) ?
S1 C25 N7 Cd1 . . . . -94(2) ?
S1' C25 N7 Cd1 . . . . 98.3(18) ?
S2 C26 N8 Cd1 . . . . 77(17) ?
C25 N7 Cd1 N2 . . . . -14.0(6) ?
C25 N7 Cd1 N8 . . . . -106.4(6) ?
C25 N7 Cd1 N5 . . . . 157.5(5) ?
C25 N7 Cd1 N6 . . . . 136.9(6) ?
C25 N7 Cd1 N1 . . . . 54.1(6) ?
C3 N2 Cd1 N7 . . . . 80.3(3) ?
C2 N2 Cd1 N7 . . . . -94.0(4) ?
C3 N2 Cd1 N8 . . . . 176.4(3) ?
C2 N2 Cd1 N8 . . . . 2.1(4) ?
C3 N2 Cd1 N5 . . . . -95.7(3) ?
C2 N2 Cd1 N5 . . . . 90.0(3) ?
C3 N2 Cd1 N6 . . . . -8.1(4) ?
C2 N2 Cd1 N6 . . . . 177.6(3) ?
C3 N2 Cd1 N1 . . . . -12.6(2) ?
C2 N2 Cd1 N1 . . . . 173.1(4) ?
C26 N8 Cd1 N7 . . . . -100.4(9) ?
C26 N8 Cd1 N2 . . . . 165.5(9) ?
C26 N8 Cd1 N5 . . . . 53.8(9) ?
C26 N8 Cd1 N6 . . . . -12.1(10) ?
C26 N8 Cd1 N1 . . . . 142.5(8) ?
C13 N5 Cd1 N7 . . . . -36.8(4) ?
C12 N5 Cd1 N7 . . . . 171.7(3) ?
C13 N5 Cd1 N2 . . . . 134.1(2) ?
C12 N5 Cd1 N2 . . . . -17.4(3) ?
C13 N5 Cd1 N8 . . . . -134.9(3) ?
C12 N5 Cd1 N8 . . . . 73.6(3) ?
C13 N5 Cd1 N6 . . . . -14.9(2) ?
C12 N5 Cd1 N6 . . . . -166.4(3) ?
C13 N5 Cd1 N1 . . . . 67.0(2) ?
C12 N5 Cd1 N1 . . . . -84.5(3) ?
C18 N6 Cd1 N7 . . . . 1.3(3) ?
C14 N6 Cd1 N7 . . . . 174.6(3) ?
C18 N6 Cd1 N2 . . . . 91.8(3) ?
C14 N6 Cd1 N2 . . . . -95.0(3) ?
C18 N6 Cd1 N8 . . . . -93.2(3) ?
C14 N6 Cd1 N8 . . . . 80.0(3) ?
C18 N6 Cd1 N5 . . . . -169.2(3) ?
C14 N6 Cd1 N5 . . . . 4.0(2) ?
C18 N6 Cd1 N1 . . . . 96.1(3) ?
C14 N6 Cd1 N1 . . . . -90.7(2) ?
C4 N1 Cd1 N7 . . . . -72.4(3) ?
C8 N1 Cd1 N7 . . . . 83.3(3) ?
C4 N1 Cd1 N2 . . . . 20.1(2) ?
C8 N1 Cd1 N2 . . . . 175.9(3) ?
C4 N1 Cd1 N8 . . . . 45.0(4) ?
C8 N1 Cd1 N8 . . . . -159.3(3) ?
C4 N1 Cd1 N5 . . . . 132.8(2) ?
C8 N1 Cd1 N5 . . . . -71.4(3) ?
C4 N1 Cd1 N6 . . . . -157.6(3) ?
C8 N1 Cd1 N6 . . . . -1.9(3) ?
